data_1570608
loop_
_publ_author_name
'Hogan-Lamarre, Pascal'
'Luo, Yi'
'B&#xfc;cker, Robert'
'Miller, R. J. Dwayne'
'Zou, Xiaodong'

_publ_section_title
;
 STEM SerialED: achieving high-resolution data for ab initio structure
 determination of beam-sensitive nanocrystalline materials.
;
_journal_issue 'Pt 1'
_journal_name_full IUCrJ
_journal_page_first 62
_journal_page_last 72
_journal_paper_doi 10.1107/S2052252523009661
_journal_volume 11
_journal_year 2024
_chemical_formula_moiety 'O192 Si96, 9.92(O), 21.6(Na)'
_chemical_formula_sum 'Na21.6 O201.92 Si96'
_chemical_formula_weight 6423.94
_chemical_name_systematic 'Zeolite Y'
_space_group_crystal_system cubic
_space_group_IT_number 227
_space_group_name_Hall '-F 4vw 2vw 3'
_space_group_name_H-M_alt 'F d -3 m :2'
_audit_creation_method SHELXL-2014/7
_cell_angle_alpha 90
_cell_angle_beta 90
_cell_angle_gamma 90
_cell_formula_units_Z 2
_cell_length_a 25.000(3)
_cell_length_b 25.000(3)
_cell_length_c 25.000(3)
_cell_measurement_reflns_used 1789
_cell_measurement_temperature 293(2)
_cell_measurement_theta_max 0.936
_cell_measurement_theta_min 0.039
_cell_volume 15625(3)
_computing_cell_refinement 'Diffractem and CrystFEL (Buecker et al. 2021)'
_computing_data_collection 'Instamatic (Smeets et al. 2018)'
_computing_data_reduction 'Diffractem and CrystFEL (Buecker et al. 2021)'
_computing_structure_refinement 'SHELXL-2014/7 (Sheldrick, 2014)'
_computing_structure_solution 'SHELXT (Sheldrick, 2015)'
_diffrn_ambient_temperature 293(2)
_diffrn_measured_fraction_theta_full 0.996
_diffrn_measured_fraction_theta_max 0.976
_diffrn_measurement_device_type 'Themis Z S/TEM 300kV'
_diffrn_measurement_method SerialED
_diffrn_radiation_probe electron
_diffrn_radiation_type electron
_diffrn_radiation_wavelength 0.0196
_diffrn_reflns_av_R_equivalents 0.0
_diffrn_reflns_av_unetI/netI 0.1784
_diffrn_reflns_Laue_measured_fraction_full 0.996
_diffrn_reflns_Laue_measured_fraction_max 0.976
_diffrn_reflns_limit_h_max 41
_diffrn_reflns_limit_h_min 1
_diffrn_reflns_limit_k_max 29
_diffrn_reflns_limit_k_min 0
_diffrn_reflns_limit_l_max 23
_diffrn_reflns_limit_l_min 0
_diffrn_reflns_number 1789
_diffrn_reflns_point_group_measured_fraction_full 0.996
_diffrn_reflns_point_group_measured_fraction_max 0.976
_diffrn_reflns_theta_full 0.674
_diffrn_reflns_theta_max 0.936
_diffrn_reflns_theta_min 0.039
_diffrn_source electron
_diffrn_standards_decay_% 0
_diffrn_standards_interval_time 8
_diffrn_standards_number 1
_exptl_absorpt_coefficient_mu 0.000
_exptl_absorpt_correction_type none
_exptl_crystal_colour White
_exptl_crystal_density_diffrn 1.365
_exptl_crystal_description octahedron
_exptl_crystal_F_000 2123
_exptl_crystal_size_max 0.0005
_exptl_crystal_size_mid 0.0005
_exptl_crystal_size_min 0.0005
_refine_diff_density_max 0.441
_refine_diff_density_min -0.659
_refine_diff_density_rms 0.086
_refine_ls_extinction_method none
_refine_ls_goodness_of_fit_ref 2.052
_refine_ls_hydrogen_treatment undef
_refine_ls_matrix_type full
_refine_ls_number_parameters 47
_refine_ls_number_reflns 1789
_refine_ls_number_restraints 0
_refine_ls_restrained_S_all 2.052
_refine_ls_R_factor_all 0.3127
_refine_ls_R_factor_gt 0.3010
_refine_ls_shift/su_max 0.007
_refine_ls_shift/su_mean 0.001
_refine_ls_structure_factor_coef Fsqd
_refine_ls_weighting_details 'w=1/[\s^2^(Fo^2^)+(0.2000P)^2^] where P=(Fo^2^+2Fc^2^)/3'
_refine_ls_weighting_scheme calc
_refine_ls_wR_factor_gt 0.6077
_refine_ls_wR_factor_ref 0.6136
_reflns_Friedel_coverage 0.000
_reflns_number_gt 1550
_reflns_number_total 1789
_reflns_threshold_expression 'I > 2\s(I)'
_cod_data_source_file of5002.cif
_cod_data_source_block FAU_SerialED
_cod_depositor_comments
;Adding full bibliography for 1570607--1570609.cif.

 Adding full bibliography for 1570607--1570609.cif.
;
_cod_original_cell_volume 15625(5)
_cod_original_sg_symbol_H-M 'F d -3 m'
_cod_original_formula_sum 'Na21.60 O201.92 Si96'
_cod_database_code 1570608
_shelx_shelxl_version_number 2014/7
_shelx_space_group_comment
;
The symmetry employed for this shelxl refinement is uniquely defined
by the following loop, which should always be used as a source of
symmetry information in preference to the above space-group names.
They are only intended as comments.
;

loop_
_space_group_symop_operation_xyz
'x, y, z'
'-x+3/4, -y+1/4, z+1/2'
'-x+1/4, y+1/2, -z+3/4'
'x+1/2, -y+3/4, -z+1/4'
'z, x, y'
'z+1/2, -x+3/4, -y+1/4'
'-z+3/4, -x+1/4, y+1/2'
'-z+1/4, x+1/2, -y+3/4'
'y, z, x'
'-y+1/4, z+1/2, -x+3/4'
'y+1/2, -z+3/4, -x+1/4'
'-y+3/4, -z+1/4, x+1/2'
'y+3/4, x+1/4, -z+1/2'
'-y, -x, -z'
'y+1/4, -x+1/2, z+3/4'
'-y+1/2, x+3/4, z+1/4'
'x+3/4, z+1/4, -y+1/2'
'-x+1/2, z+3/4, y+1/4'
'-x, -z, -y'
'x+1/4, -z+1/2, y+3/4'
'z+3/4, y+1/4, -x+1/2'
'z+1/4, -y+1/2, x+3/4'
'-z+1/2, y+3/4, x+1/4'
'-z, -y, -x'
'x, y+1/2, z+1/2'
'-x+3/4, -y+3/4, z+1'
'-x+1/4, y+1, -z+5/4'
'x+1/2, -y+5/4, -z+3/4'
'z, x+1/2, y+1/2'
'z+1/2, -x+5/4, -y+3/4'
'-z+3/4, -x+3/4, y+1'
'-z+1/4, x+1, -y+5/4'
'y, z+1/2, x+1/2'
'-y+1/4, z+1, -x+5/4'
'y+1/2, -z+5/4, -x+3/4'
'-y+3/4, -z+3/4, x+1'
'y+3/4, x+3/4, -z+1'
'-y, -x+1/2, -z+1/2'
'y+1/4, -x+1, z+5/4'
'-y+1/2, x+5/4, z+3/4'
'x+3/4, z+3/4, -y+1'
'-x+1/2, z+5/4, y+3/4'
'-x, -z+1/2, -y+1/2'
'x+1/4, -z+1, y+5/4'
'z+3/4, y+3/4, -x+1'
'z+1/4, -y+1, x+5/4'
'-z+1/2, y+5/4, x+3/4'
'-z, -y+1/2, -x+1/2'
'x+1/2, y, z+1/2'
'-x+5/4, -y+1/4, z+1'
'-x+3/4, y+1/2, -z+5/4'
'x+1, -y+3/4, -z+3/4'
'z+1/2, x, y+1/2'
'z+1, -x+3/4, -y+3/4'
'-z+5/4, -x+1/4, y+1'
'-z+3/4, x+1/2, -y+5/4'
'y+1/2, z, x+1/2'
'-y+3/4, z+1/2, -x+5/4'
'y+1, -z+3/4, -x+3/4'
'-y+5/4, -z+1/4, x+1'
'y+5/4, x+1/4, -z+1'
'-y+1/2, -x, -z+1/2'
'y+3/4, -x+1/2, z+5/4'
'-y+1, x+3/4, z+3/4'
'x+5/4, z+1/4, -y+1'
'-x+1, z+3/4, y+3/4'
'-x+1/2, -z, -y+1/2'
'x+3/4, -z+1/2, y+5/4'
'z+5/4, y+1/4, -x+1'
'z+3/4, -y+1/2, x+5/4'
'-z+1, y+3/4, x+3/4'
'-z+1/2, -y, -x+1/2'
'x+1/2, y+1/2, z'
'-x+5/4, -y+3/4, z+1/2'
'-x+3/4, y+1, -z+3/4'
'x+1, -y+5/4, -z+1/4'
'z+1/2, x+1/2, y'
'z+1, -x+5/4, -y+1/4'
'-z+5/4, -x+3/4, y+1/2'
'-z+3/4, x+1, -y+3/4'
'y+1/2, z+1/2, x'
'-y+3/4, z+1, -x+3/4'
'y+1, -z+5/4, -x+1/4'
'-y+5/4, -z+3/4, x+1/2'
'y+5/4, x+3/4, -z+1/2'
'-y+1/2, -x+1/2, -z'
'y+3/4, -x+1, z+3/4'
'-y+1, x+5/4, z+1/4'
'x+5/4, z+3/4, -y+1/2'
'-x+1, z+5/4, y+1/4'
'-x+1/2, -z+1/2, -y'
'x+3/4, -z+1, y+3/4'
'z+5/4, y+3/4, -x+1/2'
'z+3/4, -y+1, x+3/4'
'-z+1, y+5/4, x+1/4'
'-z+1/2, -y+1/2, -x'
'-x, -y, -z'
'x-3/4, y-1/4, -z-1/2'
'x-1/4, -y-1/2, z-3/4'
'-x-1/2, y-3/4, z-1/4'
'-z, -x, -y'
'-z-1/2, x-3/4, y-1/4'
'z-3/4, x-1/4, -y-1/2'
'z-1/4, -x-1/2, y-3/4'
'-y, -z, -x'
'y-1/4, -z-1/2, x-3/4'
'-y-1/2, z-3/4, x-1/4'
'y-3/4, z-1/4, -x-1/2'
'-y-3/4, -x-1/4, z-1/2'
'y, x, z'
'-y-1/4, x-1/2, -z-3/4'
'y-1/2, -x-3/4, -z-1/4'
'-x-3/4, -z-1/4, y-1/2'
'x-1/2, -z-3/4, -y-1/4'
'x, z, y'
'-x-1/4, z-1/2, -y-3/4'
'-z-3/4, -y-1/4, x-1/2'
'-z-1/4, y-1/2, -x-3/4'
'z-1/2, -y-3/4, -x-1/4'
'z, y, x'
'-x, -y+1/2, -z+1/2'
'x-3/4, y+1/4, -z'
'x-1/4, -y, z-1/4'
'-x-1/2, y-1/4, z+1/4'
'-z, -x+1/2, -y+1/2'
'-z-1/2, x-1/4, y+1/4'
'z-3/4, x+1/4, -y'
'z-1/4, -x, y-1/4'
'-y, -z+1/2, -x+1/2'
'y-1/4, -z, x-1/4'
'-y-1/2, z-1/4, x+1/4'
'y-3/4, z+1/4, -x'
'-y-3/4, -x+1/4, z'
'y, x+1/2, z+1/2'
'-y-1/4, x, -z-1/4'
'y-1/2, -x-1/4, -z+1/4'
'-x-3/4, -z+1/4, y'
'x-1/2, -z-1/4, -y+1/4'
'x, z+1/2, y+1/2'
'-x-1/4, z, -y-1/4'
'-z-3/4, -y+1/4, x'
'-z-1/4, y, -x-1/4'
'z-1/2, -y-1/4, -x+1/4'
'z, y+1/2, x+1/2'
'-x+1/2, -y, -z+1/2'
'x-1/4, y-1/4, -z'
'x+1/4, -y-1/2, z-1/4'
'-x, y-3/4, z+1/4'
'-z+1/2, -x, -y+1/2'
'-z, x-3/4, y+1/4'
'z-1/4, x-1/4, -y'
'z+1/4, -x-1/2, y-1/4'
'-y+1/2, -z, -x+1/2'
'y+1/4, -z-1/2, x-1/4'
'-y, z-3/4, x+1/4'
'y-1/4, z-1/4, -x'
'-y-1/4, -x-1/4, z'
'y+1/2, x, z+1/2'
'-y+1/4, x-1/2, -z-1/4'
'y, -x-3/4, -z+1/4'
'-x-1/4, -z-1/4, y'
'x, -z-3/4, -y+1/4'
'x+1/2, z, y+1/2'
'-x+1/4, z-1/2, -y-1/4'
'-z-1/4, -y-1/4, x'
'-z+1/4, y-1/2, -x-1/4'
'z, -y-3/4, -x+1/4'
'z+1/2, y, x+1/2'
'-x+1/2, -y+1/2, -z'
'x-1/4, y+1/4, -z-1/2'
'x+1/4, -y, z-3/4'
'-x, y-1/4, z-1/4'
'-z+1/2, -x+1/2, -y'
'-z, x-1/4, y-1/4'
'z-1/4, x+1/4, -y-1/2'
'z+1/4, -x, y-3/4'
'-y+1/2, -z+1/2, -x'
'y+1/4, -z, x-3/4'
'-y, z-1/4, x-1/4'
'y-1/4, z+1/4, -x-1/2'
'-y-1/4, -x+1/4, z-1/2'
'y+1/2, x+1/2, z'
'-y+1/4, x, -z-3/4'
'y, -x-1/4, -z-1/4'
'-x-1/4, -z+1/4, y-1/2'
'x, -z-1/4, -y-1/4'
'x+1/2, z+1/2, y'
'-x+1/4, z, -y-3/4'
'-z-1/4, -y+1/4, x-1/2'
'-z+1/4, y, -x-3/4'
'z, -y-1/4, -x-1/4'
'z+1/2, y+1/2, x'

loop_
_atom_site_label
_atom_site_type_symbol
_atom_site_fract_x
_atom_site_fract_y
_atom_site_fract_z
_atom_site_U_iso_or_equiv
_atom_site_adp_type
_atom_site_occupancy
_atom_site_site_symmetry_order
_atom_site_calc_flag
_atom_site_refinement_flags_posn
_atom_site_refinement_flags_adp
_atom_site_refinement_flags_occupancy
_atom_site_disorder_assembly
_atom_site_disorder_group
Si1 Si 0.28606(9) 0.37518(9) 0.55385(10) 0.0169(8) Uani 1 1 d . . . . .
Na1 Na 0.2599(8) 0.4901(8) 0.4901(8) 0.064(10) Uani 0.73(9) 6 d S T . . .
Na2 Na 0.3200(5) 0.3200(5) 0.4300(5) 0.039(6) Uani 0.62(8) 6 d S T . . .
O1 O 0.2475(2) 0.3935(3) 0.5025(2) 0.0287(14) Uani 1 2 d S T P . .
O2 O 0.2500 0.3554(2) 0.6054(2) 0.0336(16) Uani 1 2 d S T P . .
O3 O 0.3210(3) 0.4290(3) 0.5703(4) 0.042(2) Uani 1 2 d S T P . .
O4 O 0.32477(18) 0.32477(18) 0.5321(3) 0.0283(14) Uani 1 2 d S T P . .
OW O 0.3348(6) 0.3348(6) 0.3348(6) 0.049(10) Uani 0.62(10) 6 d S T . . .

loop_
_atom_site_aniso_label
_atom_site_aniso_U_11
_atom_site_aniso_U_22
_atom_site_aniso_U_33
_atom_site_aniso_U_23
_atom_site_aniso_U_13
_atom_site_aniso_U_12
Si1 0.0150(11) 0.0173(11) 0.0183(11) 0.0065(6) -0.0019(6) -0.0021(6)
Na1 0.064(10) 0.064(10) 0.064(10) 0.041(9) -0.041(9) -0.041(9)
Na2 0.039(6) 0.039(6) 0.039(6) -0.005(4) -0.005(4) 0.005(4)
O1 0.030(2) 0.026(3) 0.030(2) 0.0001(16) -0.014(2) -0.0001(16)
O2 0.039(3) 0.031(2) 0.031(2) -0.006(2) 0.0127(19) -0.0127(19)
O3 0.041(3) 0.041(3) 0.044(4) -0.003(3) 0.003(3) -0.027(3)
O4 0.0255(17) 0.0255(17) 0.034(3) -0.0057(14) -0.0057(14) -0.005(2)
OW 0.049(10) 0.049(10) 0.049(10) -0.008(6) -0.008(6) -0.008(6)

loop_
_atom_type_symbol
_atom_type_description
_atom_type_scat_dispersion_real
_atom_type_scat_dispersion_imag
_atom_type_scat_source
O O 0.0000 0.0000 'International Tables Vol C Tables 4.2.6.8 and 6.1.1.4'
Na Na 0.0000 0.0000 'International Tables Vol C Tables 4.2.6.8 and 6.1.1.4'
Si Si 0.0000 0.0000 'International Tables Vol C Tables 4.2.6.8 and 6.1.1.4'

loop_
_geom_angle_atom_site_label_1
_geom_angle_atom_site_label_2
_geom_angle_atom_site_label_3
_geom_angle
_geom_angle_site_symmetry_1
_geom_angle_site_symmetry_3
_geom_angle_publ_flag
O2 Si1 O3 109.7(4) . . ?
O2 Si1 O1 111.6(3) . . ?
O3 Si1 O1 105.8(4) . . ?
O2 Si1 O4 110.1(3) . . ?
O3 Si1 O4 112.7(4) . . ?
O1 Si1 O4 106.9(3) . . ?
O1 Na1 O1 103.4(9) 82_545 31_554 ?
O1 Na1 O1 103.4(9) 82_545 . ?
O1 Na1 O1 103.4(9) 31_554 . ?
OW Na2 OW 71.4(11) 52_455 75_545 ?
OW Na2 OW 71.4(11) 52_455 . ?
OW Na2 OW 71.4(11) 75_545 . ?
OW Na2 O4 95.7(4) 52_455 80_545 ?
OW Na2 O4 163.9(10) 75_545 80_545 ?
OW Na2 O4 95.7(4) . 80_545 ?
OW Na2 O4 163.9(10) 52_455 59_455 ?
OW Na2 O4 95.7(4) 75_545 59_455 ?
OW Na2 O4 95.7(4) . 59_455 ?
O4 Na2 O4 95.2(6) 80_545 59_455 ?
OW Na2 O4 95.7(4) 52_455 . ?
OW Na2 O4 95.7(4) 75_545 . ?
OW Na2 O4 163.9(10) . . ?
O4 Na2 O4 95.2(6) 80_545 . ?
O4 Na2 O4 95.2(6) 59_455 . ?
Si1 O1 Si1 144.3(5) . 142_656 ?
Si1 O1 Na1 107.1(2) . . ?
Si1 O1 Na1 107.1(2) 142_656 . ?
Si1 O2 Si1 140.1(5) . 18_545 ?
Si1 O3 Si1 142.7(7) . 157_665 ?
Si1 O4 Si1 139.5(5) 110 . ?
Si1 O4 Na2 109.3(3) 110 . ?
Si1 O4 Na2 109.3(3) . . ?
Na2 OW Na2 105.8(8) 52_455 75_545 ?
Na2 OW Na2 105.8(8) 52_455 . ?
Na2 OW Na2 105.8(8) 75_545 . ?

loop_
_geom_bond_atom_site_label_1
_geom_bond_atom_site_label_2
_geom_bond_distance
_geom_bond_site_symmetry_2
_geom_bond_publ_flag
Si1 O2 1.649(3) . ?
Si1 O3 1.656(4) . ?
Si1 O1 1.670(3) . ?
Si1 O4 1.679(3) . ?
Na1 O1 2.454(16) 82_545 ?
Na1 O1 2.454(16) 31_554 ?
Na1 O1 2.454(16) . ?
Na2 OW 2.44(2) 52_455 ?
Na2 OW 2.44(2) 75_545 ?
Na2 OW 2.44(2) . ?
Na2 O4 2.560(14) 80_545 ?
Na2 O4 2.560(14) 59_455 ?
Na2 O4 2.560(14) . ?
O1 Si1 1.670(3) 142_656 ?
O2 Si1 1.649(3) 18_545 ?
O3 Si1 1.656(4) 157_665 ?
O4 Si1 1.679(3) 110 ?
OW Na2 2.44(2) 52_455 ?
OW Na2 2.44(2) 75_545 ?

loop_
_cod_changelog_entry_id
_cod_changelog_entry_author
_cod_changelog_entry_date
_cod_changelog_entry_text
1 'Vaitkus, Antanas' 2024-05-07T16:33:00+03:00
;
 Marked entry as measured using electrons as the radiation probe.
 Updated bibliographic information.
;
